data_7211449
loop_
_publ_author_name
'Wang, Jungang'
'Xiang, Jiachen'
'Wu, Anxin'
'Meng, Xianggao'

_publ_section_title
;
 Robust R22(8) hydrogen bonded dimer for crystal engineering of glycoluril
 derivatives
;
_journal_issue 46
_journal_name_full CrystEngComm
_journal_page_first 10079
_journal_paper_doi 10.1039/c3ce41702f
_journal_volume 15
_journal_year 2013
_chemical_formula_sum 'C34 H32 N6 O7'
_chemical_formula_weight 636.66
_chemical_name_systematic
; 
 ? 
;
_space_group_IT_number 2
_symmetry_cell_setting triclinic
_symmetry_space_group_name_Hall '-P 1'
_symmetry_space_group_name_H-M 'P -1'
_atom_sites_solution_hydrogens geom
_atom_sites_solution_primary direct
_atom_sites_solution_secondary difmap
_audit_creation_method SHELXL-97
_cell_angle_alpha 85.662(7)
_cell_angle_beta 74.595(6)
_cell_angle_gamma 75.064(6)
_cell_formula_units_Z 2
_cell_length_a 9.240(4)
_cell_length_b 12.251(5)
_cell_length_c 14.291(6)
_cell_measurement_temperature 200(2)
_cell_volume 1506.9(11)
_computing_structure_refinement 'SHELXL-97 (Sheldrick, 1997)'
_computing_structure_solution 'SHELXS-97 (Sheldrick, 1990)'
_diffrn_ambient_temperature 200(2)
_diffrn_measured_fraction_theta_full 0.965
_diffrn_measured_fraction_theta_max 0.965
_diffrn_radiation_monochromator graphite
_diffrn_radiation_source 'fine-focus sealed tube'
_diffrn_radiation_type MoK\a
_diffrn_radiation_wavelength 0.71073
_diffrn_reflns_av_R_equivalents 0.0387
_diffrn_reflns_av_sigmaI/netI 0.0558
_diffrn_reflns_limit_h_max 8
_diffrn_reflns_limit_h_min -7
_diffrn_reflns_limit_k_max 11
_diffrn_reflns_limit_k_min -11
_diffrn_reflns_limit_l_max 13
_diffrn_reflns_limit_l_min -13
_diffrn_reflns_number 5277
_diffrn_reflns_theta_full 19.02
_diffrn_reflns_theta_max 19.02
_diffrn_reflns_theta_min 1.48
_exptl_absorpt_coefficient_mu 0.100
_exptl_absorpt_correction_T_max 0.9900
_exptl_absorpt_correction_T_min 0.9841
_exptl_crystal_density_diffrn 1.403
_exptl_crystal_density_method 'not measured'
_exptl_crystal_F_000 668
_exptl_crystal_size_max 0.16
_exptl_crystal_size_mid 0.12
_exptl_crystal_size_min 0.10
_refine_diff_density_max 0.347
_refine_diff_density_min -0.308
_refine_diff_density_rms 0.075
_refine_ls_extinction_method none
_refine_ls_goodness_of_fit_ref 1.085
_refine_ls_hydrogen_treatment mixed
_refine_ls_matrix_type full
_refine_ls_number_parameters 438
_refine_ls_number_reflns 2355
_refine_ls_number_restraints 6
_refine_ls_restrained_S_all 1.084
_refine_ls_R_factor_all 0.0900
_refine_ls_R_factor_gt 0.0686
_refine_ls_shift/su_max 0.000
_refine_ls_shift/su_mean 0.000
_refine_ls_structure_factor_coef Fsqd
_refine_ls_weighting_details 'calc w=1/[\s^2^(Fo^2^)+(0.1335P)^2^+3.6910P] where P=(Fo^2^+2Fc^2^)/3'
_refine_ls_weighting_scheme calc
_refine_ls_wR_factor_gt 0.2084
_refine_ls_wR_factor_ref 0.2248
_reflns_number_gt 1809
_reflns_number_total 2355
_reflns_threshold_expression >2sigma(I)
_cod_data_source_file c3ce41702f.txt
_cod_data_source_block 1b
_cod_depositor_comments
;
The following automatic conversions were performed:

'_symmetry_cell_setting' value 'Triclinic' changed to 'triclinic'
according to /home/saulius/struct/CIF-dictionaries/cif_core.dic
dictionary named 'cif_core.dic' version 2.4.2 from 2011-04-26.

Automatic conversion script
Id: cif_fix_values 1891 2012-01-12 08:04:46Z andrius 
;
_cod_original_sg_symbol_H-M P-1
_cod_database_code 7211449

loop_
_symmetry_equiv_pos_as_xyz
'x, y, z'
'-x, -y, -z'

loop_
_atom_site_label
_atom_site_type_symbol
_atom_site_fract_x
_atom_site_fract_y
_atom_site_fract_z
_atom_site_U_iso_or_equiv
_atom_site_adp_type
_atom_site_occupancy
_atom_site_symmetry_multiplicity
_atom_site_calc_flag
_atom_site_refinement_flags
_atom_site_disorder_assembly
_atom_site_disorder_group
C1 C 0.9175(9) 0.3313(10) 0.9251(6) 0.047(3) Uani 1 1 d . . .
H1 H 0.9430 0.3056 0.9845 0.056 Uiso 1 1 calc R . .
C2 C 0.9005(9) 0.4441(9) 0.9020(7) 0.047(2) Uani 1 1 d . . .
H2 H 0.9147 0.4941 0.9445 0.056 Uiso 1 1 calc R . .
C3 C 0.8632(9) 0.4834(8) 0.8174(7) 0.045(2) Uani 1 1 d . . .
H3 H 0.8498 0.5613 0.8007 0.054 Uiso 1 1 calc R . .
C4 C 0.8449(8) 0.4066(7) 0.7549(6) 0.034(2) Uani 1 1 d . . .
C5 C 0.8649(9) 0.2932(8) 0.7854(7) 0.049(2) Uani 1 1 d . . .
H5 H 0.8526 0.2406 0.7444 0.058 Uiso 1 1 calc R . .
C6 C 0.8129(8) 0.4356(7) 0.6649(7) 0.031(2) Uani 1 1 d . . .
C7 C 0.7908(8) 0.4570(6) 0.5861(7) 0.032(2) Uani 1 1 d . . .
C8 C 0.7613(8) 0.4832(6) 0.4902(5) 0.026(2) Uani 1 1 d . . .
C9 C 0.6884(8) 0.4188(6) 0.4514(5) 0.0235(19) Uani 1 1 d . . .
C10 C 0.6634(8) 0.4453(6) 0.3582(5) 0.0239(19) Uani 1 1 d . . .
C11 C 0.7071(8) 0.5403(6) 0.3082(5) 0.027(2) Uani 1 1 d . . .
C12 C 0.7804(8) 0.6025(6) 0.3486(5) 0.026(2) Uani 1 1 d . . .
H12 H 0.8125 0.6648 0.3135 0.031 Uiso 1 1 calc R . .
C13 C 0.8078(8) 0.5759(6) 0.4388(6) 0.028(2) Uani 1 1 d . . .
H13 H 0.8576 0.6198 0.4658 0.033 Uiso 1 1 calc R . .
C14 C 0.6729(8) 0.5780(6) 0.2160(7) 0.026(2) Uani 1 1 d . . .
C15 C 0.6448(9) 0.6151(6) 0.1430(7) 0.032(2) Uani 1 1 d . . .
C16 C 0.6047(10) 0.6588(7) 0.0535(6) 0.036(2) Uani 1 1 d . . .
C17 C 0.4858(9) 0.6361(6) 0.0247(6) 0.035(2) Uani 1 1 d . . .
H17 H 0.4248 0.5901 0.0643 0.042 Uiso 1 1 calc R . .
C18 C 0.4543(10) 0.6788(7) -0.0601(6) 0.042(2) Uani 1 1 d . . .
H18 H 0.3720 0.6628 -0.0802 0.051 Uiso 1 1 calc R . .
C19 C 0.5425(11) 0.7451(7) -0.1159(6) 0.045(2) Uani 1 1 d . . .
H19 H 0.5205 0.7728 -0.1758 0.054 Uiso 1 1 calc R . .
C20 C 0.6883(10) 0.7299(7) -0.0068(7) 0.049(2) Uani 1 1 d . . .
H20 H 0.7698 0.7485 0.0126 0.059 Uiso 1 1 calc R . .
C21 C 0.5869(8) 0.3761(6) 0.3130(5) 0.027(2) Uani 1 1 d . . .
H21A H 0.4800 0.3833 0.3537 0.032 Uiso 1 1 calc R . .
H21B H 0.5793 0.4092 0.2486 0.032 Uiso 1 1 calc R . .
C22 C 0.6360(8) 0.3200(6) 0.5096(5) 0.028(2) Uani 1 1 d . . .
H22A H 0.6609 0.3154 0.5732 0.034 Uiso 1 1 calc R . .
H22B H 0.5222 0.3338 0.5217 0.034 Uiso 1 1 calc R . .
C23 C 0.8038(9) 0.2216(7) 0.2320(6) 0.027(2) Uani 1 1 d . . .
C24 C 0.8245(9) 0.1317(7) 0.4842(6) 0.0242(19) Uani 1 1 d . . .
C25 C 0.6544(8) 0.1805(6) 0.3827(5) 0.0255(19) Uani 1 1 d . . .
C26 C 0.4935(9) 0.1594(6) 0.4270(7) 0.028(2) Uani 1 1 d . . .
C27 C 0.2400(8) 0.1757(6) 0.4093(6) 0.034(2) Uani 1 1 d . . .
H27A H 0.1988 0.1964 0.4787 0.040 Uiso 1 1 calc R . .
H27B H 0.2448 0.0948 0.4031 0.040 Uiso 1 1 calc R . .
C28 C 0.1375(9) 0.2470(7) 0.3506(6) 0.044(2) Uani 1 1 d . . .
H28A H 0.1442 0.3255 0.3503 0.067 Uiso 1 1 calc R . .
H28B H 0.0301 0.2429 0.3793 0.067 Uiso 1 1 calc R . .
H28C H 0.1711 0.2190 0.2839 0.067 Uiso 1 1 calc R . .
C29 C 0.7887(8) 0.0713(6) 0.3439(5) 0.024(2) Uani 1 1 d . . .
C30 C 0.7519(10) -0.0359(8) 0.3193(5) 0.028(2) Uani 1 1 d . . .
C31 C 0.5810(10) -0.1161(7) 0.2643(6) 0.046(2) Uani 1 1 d . . .
H31A H 0.6614 -0.1523 0.2070 0.055 Uiso 1 1 calc R . .
H31B H 0.5767 -0.1715 0.3185 0.055 Uiso 1 1 calc R . .
C32 C 0.4291(10) -0.0796(8) 0.2414(7) 0.059(3) Uani 1 1 d . . .
H32A H 0.3489 -0.0504 0.3001 0.088 Uiso 1 1 calc R . .
H32B H 0.4055 -0.1440 0.2172 0.088 Uiso 1 1 calc R . .
H32C H 0.4320 -0.0200 0.1916 0.088 Uiso 1 1 calc R . .
C33 C 0.7848(14) 0.0157(11) 1.0436(6) 0.072(4) Uani 0.846(7) 1 d PD A 1
H33A H 0.8647 -0.0539 1.0467 0.108 Uiso 0.846(7) 1 calc PR A 1
H33B H 0.6907 0.0142 1.0948 0.108 Uiso 0.846(7) 1 calc PR A 1
H33C H 0.8224 0.0810 1.0528 0.108 Uiso 0.846(7) 1 calc PR A 1
C34 C 0.7493(12) 0.0246(10) 0.9470(6) 0.065(4) Uani 0.846(7) 1 d PD A 1
H34A H 0.7139 -0.0425 0.9376 0.078 Uiso 0.846(7) 1 calc PR A 1
H34B H 0.6635 0.0922 0.9461 0.078 Uiso 0.846(7) 1 calc PR A 1
O7 O 0.8800(8) 0.0325(6) 0.8679(4) 0.056(2) Uani 0.846(7) 1 d PD A 1
H7 H 0.9084 0.0908 0.8742 0.084 Uiso 0.846(7) 1 calc PR A 1
C33' C 1.007(7) 0.017(5) 0.916(4) 0.072(4) Uani 0.154(7) 1 d PD A 2
H33D H 1.0871 -0.0047 0.8559 0.108 Uiso 0.154(7) 1 calc PR A 2
H33E H 1.0547 0.0050 0.9711 0.108 Uiso 0.154(7) 1 calc PR A 2
H33F H 0.9537 0.0969 0.9129 0.108 Uiso 0.154(7) 1 calc PR A 2
C34' C 0.891(7) -0.054(5) 0.931(3) 0.065(4) Uani 0.154(7) 1 d PD A 2
H34C H 0.9433 -0.1343 0.9398 0.078 Uiso 0.154(7) 1 calc PR A 2
H34D H 0.8075 -0.0297 0.9903 0.078 Uiso 0.154(7) 1 calc PR A 2
O7' O 0.825(4) -0.044(3) 0.849(2) 0.056(2) Uani 0.154(7) 1 d PD A 2
H7' H 0.7599 -0.0836 0.8587 0.084 Uiso 0.154(7) 1 calc PR A 2
N1 N 0.9002(8) 0.2549(6) 0.8685(6) 0.051(2) Uani 1 1 d . . .
N2 N 0.6567(9) 0.7733(6) -0.0919(5) 0.051(2) Uani 1 1 d . . .
N3 N 0.6629(7) 0.2569(5) 0.3004(4) 0.0260(16) Uani 1 1 d . . .
N4 N 0.7097(7) 0.2136(5) 0.4597(4) 0.0256(16) Uani 1 1 d . . .
N5 N 0.8738(7) 0.1157(6) 0.2554(4) 0.0300(17) Uani 1 1 d . . .
H5A H 0.9633 0.0772 0.2200 0.036 Uiso 1 1 calc R . .
N6 N 0.8661(7) 0.0468(5) 0.4204(5) 0.0323(17) Uani 1 1 d . . .
H6A H 0.9339 -0.0172 0.4252 0.039 Uiso 1 1 calc R . .
O1 O 0.8503(6) 0.2790(4) 0.1616(4) 0.0369(14) Uani 1 1 d . . .
O2 O 0.8820(6) 0.1367(4) 0.5513(4) 0.0318(14) Uani 1 1 d . . .
O3 O 0.4608(6) 0.1172(4) 0.5065(4) 0.0378(15) Uani 1 1 d . . .
O4 O 0.3951(6) 0.1962(4) 0.3719(3) 0.0295(13) Uani 1 1 d . . .
O5 O 0.8359(6) -0.1271(5) 0.3220(4) 0.0374(14) Uani 1 1 d . . .
O6 O 0.6186(6) -0.0142(4) 0.2920(4) 0.0391(15) Uani 1 1 d . . .

loop_
_atom_site_aniso_label
_atom_site_aniso_U_11
_atom_site_aniso_U_22
_atom_site_aniso_U_33
_atom_site_aniso_U_23
_atom_site_aniso_U_13
_atom_site_aniso_U_12
C1 0.027(5) 0.084(9) 0.024(5) -0.006(6) -0.009(4) 0.000(5)
C2 0.040(6) 0.052(7) 0.044(7) -0.003(5) -0.011(5) -0.004(5)
C3 0.039(5) 0.052(6) 0.041(6) -0.001(6) -0.012(5) -0.005(5)
C4 0.015(4) 0.036(6) 0.043(6) -0.006(5) -0.002(4) 0.003(4)
C5 0.039(6) 0.068(8) 0.032(6) 0.004(5) -0.001(5) -0.013(5)
C6 0.023(5) 0.052(6) 0.014(6) -0.006(4) -0.004(4) -0.001(4)
C7 0.011(5) 0.024(5) 0.055(8) -0.019(5) 0.009(5) -0.006(4)
C8 0.021(4) 0.038(6) 0.015(5) 0.001(4) -0.005(4) 0.001(4)
C9 0.009(4) 0.023(5) 0.033(5) -0.005(4) 0.001(4) 0.002(4)
C10 0.020(4) 0.028(5) 0.022(5) 0.010(4) -0.006(4) -0.005(4)
C11 0.019(4) 0.035(5) 0.027(5) -0.006(5) 0.000(4) -0.009(4)
C12 0.021(4) 0.024(5) 0.024(5) 0.010(4) 0.001(4) 0.000(4)
C13 0.016(4) 0.023(5) 0.037(6) -0.005(4) 0.001(4) 0.001(4)
C14 0.022(5) 0.026(5) 0.030(6) 0.002(4) -0.009(4) -0.004(4)
C15 0.023(5) 0.029(5) 0.038(7) 0.000(5) 0.002(5) -0.007(4)
C16 0.038(6) 0.038(5) 0.031(6) 0.000(5) -0.005(5) -0.009(5)
C17 0.035(6) 0.034(5) 0.030(6) 0.000(4) -0.003(4) -0.004(4)
C18 0.034(5) 0.057(6) 0.030(6) 0.006(5) 0.000(5) -0.013(5)
C19 0.033(6) 0.062(6) 0.036(6) 0.002(5) -0.012(5) -0.004(5)
C20 0.053(6) 0.065(6) 0.038(6) 0.008(5) -0.016(5) -0.026(5)
C21 0.020(4) 0.030(5) 0.027(5) 0.008(4) -0.002(4) -0.008(4)
C22 0.020(4) 0.028(5) 0.033(5) 0.002(4) -0.008(4) -0.001(4)
C23 0.016(5) 0.040(6) 0.020(5) 0.000(5) 0.004(5) -0.004(5)
C24 0.026(5) 0.027(5) 0.016(5) -0.001(5) 0.000(4) -0.005(4)
C25 0.024(5) 0.030(5) 0.020(5) 0.004(4) -0.002(4) -0.008(4)
C26 0.027(6) 0.018(5) 0.032(6) 0.006(4) -0.008(5) 0.001(4)
C27 0.030(5) 0.032(5) 0.039(5) 0.009(4) -0.005(4) -0.015(4)
C28 0.036(5) 0.058(6) 0.045(5) 0.005(5) -0.003(5) -0.029(5)
C29 0.016(4) 0.029(5) 0.023(5) -0.002(4) -0.002(4) -0.002(4)
C30 0.018(5) 0.044(7) 0.022(5) 0.005(4) -0.007(4) -0.006(5)
C31 0.050(6) 0.051(6) 0.043(5) -0.013(5) -0.014(5) -0.020(5)
C32 0.053(7) 0.057(6) 0.074(7) -0.012(5) -0.023(5) -0.017(5)
C33 0.079(9) 0.100(10) 0.040(7) 0.001(6) -0.014(6) -0.029(7)
C34 0.082(10) 0.076(9) 0.045(8) 0.025(6) -0.019(8) -0.038(7)
O7 0.060(5) 0.061(5) 0.031(4) -0.007(4) 0.017(4) -0.013(4)
C33' 0.079(9) 0.100(10) 0.040(7) 0.001(6) -0.014(6) -0.029(7)
C34' 0.082(10) 0.076(9) 0.045(8) 0.025(6) -0.019(8) -0.038(7)
O7' 0.060(5) 0.061(5) 0.031(4) -0.007(4) 0.017(4) -0.013(4)
N1 0.037(5) 0.056(5) 0.047(5) 0.004(5) -0.006(4) 0.007(4)
N2 0.045(5) 0.071(5) 0.036(5) 0.022(4) -0.007(4) -0.024(4)
N3 0.025(4) 0.028(4) 0.022(4) 0.005(3) 0.000(4) -0.008(3)
N4 0.021(4) 0.022(4) 0.030(4) -0.001(3) -0.008(3) 0.003(3)
N5 0.016(4) 0.034(5) 0.029(4) 0.003(3) 0.006(3) 0.001(4)
N6 0.036(4) 0.024(4) 0.033(4) -0.001(4) -0.010(4) 0.000(3)
O1 0.034(3) 0.043(3) 0.030(4) 0.010(3) -0.006(3) -0.009(3)
O2 0.033(3) 0.032(3) 0.026(3) -0.002(3) -0.006(3) -0.001(3)
O3 0.030(3) 0.039(3) 0.038(4) 0.007(3) -0.003(3) -0.006(3)
O4 0.018(3) 0.034(3) 0.033(3) 0.005(3) 0.000(3) -0.008(2)
O5 0.035(3) 0.026(3) 0.045(4) 0.000(3) -0.007(3) -0.001(3)
O6 0.047(4) 0.034(3) 0.040(3) -0.004(3) -0.014(3) -0.012(3)

loop_
_atom_type_symbol
_atom_type_description
_atom_type_scat_dispersion_real
_atom_type_scat_dispersion_imag
_atom_type_scat_source
C C 0.0033 0.0016 'International Tables Vol C Tables 4.2.6.8 and 6.1.1.4'
H H 0.0000 0.0000 'International Tables Vol C Tables 4.2.6.8 and 6.1.1.4'
N N 0.0061 0.0033 'International Tables Vol C Tables 4.2.6.8 and 6.1.1.4'
O O 0.0106 0.0060 'International Tables Vol C Tables 4.2.6.8 and 6.1.1.4'

loop_
_geom_angle_atom_site_label_1
_geom_angle_atom_site_label_2
_geom_angle_atom_site_label_3
_geom_angle
N1 C1 C2 123.9(8)
N1 C1 H1 118.0
C2 C1 H1 118.0
C3 C2 C1 119.3(8)
C3 C2 H2 120.3
C1 C2 H2 120.3
C2 C3 C4 119.0(8)
C2 C3 H3 120.5
C4 C3 H3 120.5
C6 C4 C5 118.6(8)
C6 C4 C3 124.4(8)
C5 C4 C3 116.9(8)
N1 C5 C4 124.0(9)
N1 C5 H5 118.0
C4 C5 H5 118.0
C7 C6 C4 177.2(8)
C6 C7 C8 179.1(8)
C9 C8 C13 120.9(7)
C9 C8 C7 121.0(7)
C13 C8 C7 118.1(7)
C8 C9 C10 119.6(7)
C8 C9 C22 119.8(7)
C10 C9 C22 120.6(7)
C11 C10 C9 119.1(7)
C11 C10 C21 119.8(6)
C9 C10 C21 121.1(6)
C12 C11 C10 119.9(7)
C12 C11 C14 118.1(7)
C10 C11 C14 122.0(7)
C13 C12 C11 121.4(7)
C13 C12 H12 119.3
C11 C12 H12 119.3
C12 C13 C8 119.1(7)
C12 C13 H13 120.4
C8 C13 H13 120.4
C15 C14 C11 175.9(8)
C14 C15 C16 177.6(8)
C17 C16 C20 117.2(7)
C17 C16 C15 123.1(7)
C20 C16 C15 119.6(8)
C18 C17 C16 120.5(8)
C18 C17 H17 119.8
C16 C17 H17 119.8
C17 C18 C19 119.0(8)
C17 C18 H18 120.5
C19 C18 H18 120.5
N2 C19 C18 124.1(8)
N2 C19 H19 118.0
C18 C19 H19 118.0
N2 C20 C16 122.4(8)
N2 C20 H20 118.8
C16 C20 H20 118.8
N3 C21 C10 116.2(6)
N3 C21 H21A 108.2
C10 C21 H21A 108.2
N3 C21 H21B 108.2
C10 C21 H21B 108.2
H21A C21 H21B 107.4
N4 C22 C9 112.1(6)
N4 C22 H22A 109.2
C9 C22 H22A 109.2
N4 C22 H22B 109.2
C9 C22 H22B 109.2
H22A C22 H22B 107.9
O1 C23 N5 127.6(7)
O1 C23 N3 123.7(7)
N5 C23 N3 108.7(7)
O2 C24 N6 126.5(7)
O2 C24 N4 125.4(7)
N6 C24 N4 108.0(7)
N3 C25 N4 113.5(6)
N3 C25 C26 114.6(6)
N4 C25 C26 108.5(6)
N3 C25 C29 103.9(5)
N4 C25 C29 100.1(5)
C26 C25 C29 115.4(6)
O3 C26 O4 124.5(7)
O3 C26 C25 121.7(7)
O4 C26 C25 113.7(7)
O4 C27 C28 107.6(6)
O4 C27 H27A 110.2
C28 C27 H27A 110.2
O4 C27 H27B 110.2
C28 C27 H27B 110.2
H27A C27 H27B 108.5
C27 C28 H28A 109.5
C27 C28 H28B 109.5
H28A C28 H28B 109.5
C27 C28 H28C 109.5
H28A C28 H28C 109.5
H28B C28 H28C 109.5
N6 C29 N5 115.2(6)
N6 C29 C30 109.1(6)
N5 C29 C30 108.5(5)
N6 C29 C25 102.6(5)
N5 C29 C25 100.6(5)
C30 C29 C25 121.1(6)
O5 C30 O6 125.0(7)
O5 C30 C29 122.5(7)
O6 C30 C29 112.4(7)
C32 C31 O6 107.7(7)
C32 C31 H31A 110.2
O6 C31 H31A 110.2
C32 C31 H31B 110.2
O6 C31 H31B 110.2
H31A C31 H31B 108.5
C31 C32 H32A 109.5
C31 C32 H32B 109.5
H32A C32 H32B 109.5
C31 C32 H32C 109.5
H32A C32 H32C 109.5
H32B C32 H32C 109.5
O7 C34 C33 113.0(8)
O7 C34 H34A 109.0
C33 C34 H34A 109.0
O7 C34 H34B 109.0
C33 C34 H34B 109.0
H34A C34 H34B 107.8
C34 O7 H7 109.5
C34' C33' H33D 109.5
C34' C33' H33E 109.5
H33D C33' H33E 109.5
C34' C33' H33F 109.5
H33D C33' H33F 109.5
H33E C33' H33F 109.5
O7' C34' C33' 111.2(17)
O7' C34' H34C 109.4
C33' C34' H34C 109.4
O7' C34' H34D 109.4
C33' C34' H34D 109.4
H34C C34' H34D 108.0
C34' O7' H7' 109.5
C5 N1 C1 116.7(8)
C19 N2 C20 116.7(7)
C23 N3 C25 110.2(6)
C23 N3 C21 120.5(6)
C25 N3 C21 120.6(6)
C24 N4 C22 125.0(6)
C24 N4 C25 113.4(6)
C22 N4 C25 121.4(6)
C23 N5 C29 114.1(6)
C23 N5 H5A 122.9
C29 N5 H5A 122.9
C24 N6 C29 113.2(6)
C24 N6 H6A 123.4
C29 N6 H6A 123.4
C26 O4 C27 116.3(6)
C30 O6 C31 114.2(6)

loop_
_geom_bond_atom_site_label_1
_geom_bond_atom_site_label_2
_geom_bond_distance
C1 N1 1.347(11)
C1 C2 1.375(12)
C1 H1 0.9500
C2 C3 1.363(11)
C2 H2 0.9500
C3 C4 1.416(11)
C3 H3 0.9500
C4 C6 1.394(13)
C4 C5 1.404(12)
C5 N1 1.333(11)
C5 H5 0.9500
C6 C7 1.196(12)
C7 C8 1.465(13)
C8 C9 1.386(10)
C8 C13 1.405(10)
C9 C10 1.411(10)
C9 C22 1.525(10)
C10 C11 1.410(10)
C10 C21 1.507(10)
C11 C12 1.383(10)
C11 C14 1.451(12)
C12 C13 1.377(10)
C12 H12 0.9500
C13 H13 0.9500
C14 C15 1.172(12)
C15 C16 1.451(13)
C16 C17 1.368(11)
C16 C20 1.406(11)
C17 C18 1.356(10)
C17 H17 0.9500
C18 C19 1.363(12)
C18 H18 0.9500
C19 N2 1.323(10)
C19 H19 0.9500
C20 N2 1.363(10)
C20 H20 0.9500
C21 N3 1.450(9)
C21 H21A 0.9900
C21 H21B 0.9900
C22 N4 1.448(9)
C22 H22A 0.9900
C22 H22B 0.9900
C23 O1 1.229(9)
C23 N5 1.352(10)
C23 N3 1.391(9)
C24 O2 1.226(9)
C24 N6 1.346(9)
C24 N4 1.360(9)
C25 N3 1.445(9)
C25 N4 1.452(9)
C25 C26 1.534(11)
C25 C29 1.590(10)
C26 O3 1.208(8)
C26 O4 1.328(9)
C27 O4 1.470(9)
C27 C28 1.499(10)
C27 H27A 0.9900
C27 H27B 0.9900
C28 H28A 0.9800
C28 H28B 0.9800
C28 H28C 0.9800
C29 N6 1.432(9)
C29 N5 1.450(9)
C29 C30 1.525(11)
C30 O5 1.189(9)
C30 O6 1.346(9)
C31 C32 1.475(11)
C31 O6 1.486(9)
C31 H31A 0.9900
C31 H31B 0.9900
C32 H32A 0.9800
C32 H32B 0.9800
C32 H32C 0.9800
C33 C34 1.492(9)
C33 H33A 0.9800
C33 H33B 0.9800
C33 H33C 0.9800
C34 O7 1.437(8)
C34 H34A 0.9900
C34 H34B 0.9900
O7 H7 0.8400
C33' C34' 1.510(11)
C33' H33D 0.9800
C33' H33E 0.9800
C33' H33F 0.9800
C34' O7' 1.448(11)
C34' H34C 0.9900
C34' H34D 0.9900
O7' H7' 0.8400
N5 H5A 0.8800
N6 H6A 0.8800

loop_
_geom_hbond_atom_site_label_D
_geom_hbond_atom_site_label_H
_geom_hbond_atom_site_label_A
_geom_hbond_distance_DH
_geom_hbond_distance_HA
_geom_hbond_distance_DA
_geom_hbond_angle_DHA
_geom_hbond_site_symmetry_A
N5 H5A O7 0.88 1.94 2.793(9) 162.6 2_756
N5 H5A O7' 0.88 1.89 2.73(3) 158.5 2_756
O7 H7 N1 0.84 1.99 2.780(11) 156.5 .
N6 H6A O2 0.88 2.02 2.882(8) 164.6 2_756
C1 H1 O1 0.95 2.47 3.315(10) 147.6 1_556
C18 H18 O1 0.95 2.54 3.407(10) 151.1 2_665
C31 H31B O3 0.99 2.55 3.194(10) 122.8 2_656
C34 H34A N2 0.99 2.53 3.520(14) 173.2 1_546

loop_
_geom_torsion_atom_site_label_1
_geom_torsion_atom_site_label_2
_geom_torsion_atom_site_label_3
_geom_torsion_atom_site_label_4
_geom_torsion
N1 C1 C2 C3 0.3(12)
C1 C2 C3 C4 -0.8(12)
C2 C3 C4 C6 -177.4(7)
C2 C3 C4 C5 0.8(11)
C6 C4 C5 N1 178.0(7)
C3 C4 C5 N1 -0.2(11)
C5 C4 C6 C7 -51(18)
C3 C4 C6 C7 127(18)
C4 C6 C7 C8 131(48)
C6 C7 C8 C9 -52(54)
C6 C7 C8 C13 128(53)
C13 C8 C9 C10 1.3(10)
C7 C8 C9 C10 -179.2(6)
C13 C8 C9 C22 -178.7(6)
C7 C8 C9 C22 0.8(10)
C8 C9 C10 C11 -2.9(10)
C22 C9 C10 C11 177.2(6)
C8 C9 C10 C21 179.0(6)
C22 C9 C10 C21 -1.0(10)
C9 C10 C11 C12 3.2(10)
C21 C10 C11 C12 -178.6(6)
C9 C10 C11 C14 -174.7(6)
C21 C10 C11 C14 3.5(10)
C10 C11 C12 C13 -2.1(10)
C14 C11 C12 C13 175.9(6)
C11 C12 C13 C8 0.5(10)
C9 C8 C13 C12 -0.1(10)
C7 C8 C13 C12 -179.6(6)
C12 C11 C14 C15 -28(11)
C10 C11 C14 C15 150(11)
C11 C14 C15 C16 -126(18)
C14 C15 C16 C17 -2(20)
C14 C15 C16 C20 177(100)
C20 C16 C17 C18 1.7(11)
C15 C16 C17 C18 -179.6(7)
C16 C17 C18 C19 -0.3(11)
C17 C18 C19 N2 -1.6(13)
C17 C16 C20 N2 -1.5(12)
C15 C16 C20 N2 179.7(7)
C11 C10 C21 N3 123.1(7)
C9 C10 C21 N3 -58.8(9)
C8 C9 C22 N4 -119.8(7)
C10 C9 C22 N4 60.1(8)
N3 C25 C26 O3 -164.5(6)
N4 C25 C26 O3 -36.5(9)
C29 C25 C26 O3 74.8(9)
N3 C25 C26 O4 12.8(9)
N4 C25 C26 O4 140.7(6)
C29 C25 C26 O4 -107.9(7)
N3 C25 C29 N6 132.8(6)
N4 C25 C29 N6 15.3(6)
C26 C25 C29 N6 -100.9(7)
N3 C25 C29 N5 13.8(6)
N4 C25 C29 N5 -103.7(5)
C26 C25 C29 N5 140.1(6)
N3 C25 C29 C30 -105.5(7)
N4 C25 C29 C30 137.0(6)
C26 C25 C29 C30 20.8(10)
N6 C29 C30 O5 -35.5(9)
N5 C29 C30 O5 90.7(8)
C25 C29 C30 O5 -154.0(7)
N6 C29 C30 O6 146.4(6)
N5 C29 C30 O6 -87.4(7)
C25 C29 C30 O6 27.9(9)
C4 C5 N1 C1 -0.2(11)
C2 C1 N1 C5 0.2(11)
C18 C19 N2 C20 1.7(12)
C16 C20 N2 C19 -0.1(12)
O1 C23 N3 C25 -169.6(6)
N5 C23 N3 C25 12.1(8)
O1 C23 N3 C21 -21.7(10)
N5 C23 N3 C21 160.0(6)
N4 C25 N3 C23 91.6(7)
C26 C25 N3 C23 -143.0(6)
C29 C25 N3 C23 -16.2(7)
N4 C25 N3 C21 -56.2(8)
C26 C25 N3 C21 69.2(8)
C29 C25 N3 C21 -164.0(6)
C10 C21 N3 C23 -70.1(8)
C10 C21 N3 C25 74.5(8)
O2 C24 N4 C22 -0.5(11)
N6 C24 N4 C22 -178.6(6)
O2 C24 N4 C25 -174.7(6)
N6 C24 N4 C25 7.2(7)
C9 C22 N4 C24 106.0(7)
C9 C22 N4 C25 -80.2(8)
N3 C25 N4 C24 -124.3(6)
C26 C25 N4 C24 107.1(6)
C29 C25 N4 C24 -14.2(7)
N3 C25 N4 C22 61.2(8)
C26 C25 N4 C22 -67.4(8)
C29 C25 N4 C22 171.3(6)
O1 C23 N5 C29 179.8(7)
N3 C23 N5 C29 -2.0(8)
N6 C29 N5 C23 -117.0(7)
C30 C29 N5 C23 120.4(7)
C25 C29 N5 C23 -7.6(7)
O2 C24 N6 C29 -173.4(7)
N4 C24 N6 C29 4.7(8)
N5 C29 N6 C24 95.3(7)
C30 C29 N6 C24 -142.5(6)
C25 C29 N6 C24 -13.0(7)
O3 C26 O4 C27 -4.4(10)
C25 C26 O4 C27 178.4(6)
C28 C27 O4 C26 166.3(6)
O5 C30 O6 C31 0.1(10)
C29 C30 O6 C31 178.1(6)
C32 C31 O6 C30 177.1(6)
